data_4038793
loop_
_publ_author_name
'Selby, Joshua'
'Holzapfel, Marco'
'Lombe, Blaise Kimbadi'
'Schmidt, David'
'Krause, Ana-Maria'
'W\"urthner, Frank'
'Bringmann, Gerhard'
'Lambert, Christoph'

_publ_section_title
;
 Chiroptical Properties of Indolenine Squaraines with a Stereogenic Center
 at Close Proximity.
;
_journal_issue 19
_journal_name_full 'The Journal of organic chemistry'
_journal_page_first 12227
_journal_page_last 12242
_journal_paper_doi 10.1021/acs.joc.0c01422
_journal_volume 85
_journal_year 2020
_chemical_absolute_configuration syn
_chemical_formula_moiety 'C47 H44 N4 O'
_chemical_formula_sum 'C47 H44 N4 O'
_chemical_formula_weight 680.86
_space_group_crystal_system monoclinic
_space_group_IT_number 4
_space_group_name_Hall 'P 2yb'
_space_group_name_H-M_alt 'P 1 21 1'
_atom_sites_solution_hydrogens geom
_audit_creation_method SHELXL-2014/7
_cell_angle_alpha 90
_cell_angle_beta 102.372(5)
_cell_angle_gamma 90
_cell_formula_units_Z 2
_cell_length_a 9.5514(13)
_cell_length_b 10.8418(15)
_cell_length_c 18.966(3)
_cell_measurement_reflns_used 9473
_cell_measurement_temperature 200(2)
_cell_measurement_theta_max 72.17
_cell_measurement_theta_min 4.73
_cell_volume 1918.4(5)
_computing_cell_refinement 'Bruker SAINT'
_computing_data_collection 'Bruker APEX3'
_computing_data_reduction 'Bruker SAINT'
_computing_molecular_graphics 'Bruker SHELXTL'
_computing_publication_material 'Bruker SHELXTL'
_computing_structure_refinement 'SHELXL-2014/7 (Sheldrick, 2014)'
_computing_structure_solution 'SHELXS-97 (Sheldrick 2008)'
_diffrn_ambient_temperature 200(2)
_diffrn_measured_fraction_theta_full 1.000
_diffrn_measured_fraction_theta_max 1.000
_diffrn_measurement_device_type Bruker-Kappa-D8Quest_Photon100
_diffrn_measurement_method omega_and_phi_scan
_diffrn_radiation_type CuK\a
_diffrn_radiation_wavelength 1.54178
_diffrn_reflns_av_R_equivalents 0.0455
_diffrn_reflns_av_unetI/netI 0.0197
_diffrn_reflns_Laue_measured_fraction_full 1.000
_diffrn_reflns_Laue_measured_fraction_max 1.000
_diffrn_reflns_limit_h_max 11
_diffrn_reflns_limit_h_min -11
_diffrn_reflns_limit_k_max 13
_diffrn_reflns_limit_k_min -13
_diffrn_reflns_limit_l_max 23
_diffrn_reflns_limit_l_min -23
_diffrn_reflns_number 34437
_diffrn_reflns_point_group_measured_fraction_full 0.999
_diffrn_reflns_point_group_measured_fraction_max 0.997
_diffrn_reflns_theta_full 67.679
_diffrn_reflns_theta_max 72.161
_diffrn_reflns_theta_min 2.385
_diffrn_source Cu/K(alpha)_ImuS_Microsource
_exptl_absorpt_coefficient_mu 0.547
_exptl_absorpt_correction_T_max 0.7536
_exptl_absorpt_correction_T_min 0.6632
_exptl_absorpt_correction_type multi-scan
_exptl_absorpt_process_details Bruker-SADABS
_exptl_crystal_colour green
_exptl_crystal_density_diffrn 1.179
_exptl_crystal_description block
_exptl_crystal_F_000 724
_exptl_crystal_size_max 0.368
_exptl_crystal_size_mid 0.250
_exptl_crystal_size_min 0.101
_refine_diff_density_max 0.312
_refine_diff_density_min -0.177
_refine_diff_density_rms 0.028
_refine_ls_abs_structure_details
;
 Flack x determined using 3385 quotients [(I+)-(I-)]/[(I+)+(I-)]
 (Parsons, Flack and Wagner, Acta Cryst. B69 (2013) 249-259).
;
_refine_ls_abs_structure_Flack 0.05(5)
_refine_ls_extinction_coef 0.0039(4)
_refine_ls_extinction_expression Fc^*^=kFc[1+0.001xFc^2^\l^3^/sin(2\q)]^-1/4^
_refine_ls_extinction_method 'SHELXL-2014/7 (Sheldrick 2014'
_refine_ls_goodness_of_fit_ref 1.042
_refine_ls_hydrogen_treatment constr
_refine_ls_matrix_type full
_refine_ls_number_parameters 506
_refine_ls_number_reflns 7542
_refine_ls_number_restraints 5
_refine_ls_restrained_S_all 1.043
_refine_ls_R_factor_all 0.0377
_refine_ls_R_factor_gt 0.0368
_refine_ls_shift/su_max 0.000
_refine_ls_shift/su_mean 0.000
_refine_ls_structure_factor_coef Fsqd
_refine_ls_weighting_details 'w=1/[\s^2^(Fo^2^)+(0.0579P)^2^+0.2501P] where P=(Fo^2^+2Fc^2^)/3'
_refine_ls_weighting_scheme calc
_refine_ls_wR_factor_gt 0.1009
_refine_ls_wR_factor_ref 0.1019
_reflns_Friedel_coverage 0.888
_reflns_Friedel_fraction_full 0.998
_reflns_Friedel_fraction_max 0.993
_reflns_number_gt 7378
_reflns_number_total 7542
_reflns_threshold_expression 'I > 2\s(I)'
_cod_data_source_file jo0c01422_si_002.cif
_cod_data_source_block 533_JFS_028R_K7
_cod_depositor_comments 'Adding full bibliography for 4038793--4038794.cif.'
_cod_original_sg_symbol_H-M 'P 21'
_cod_database_code 4038793
_shelx_shelxl_version_number 2014/7
_shelx_space_group_comment
;
The symmetry employed for this shelxl refinement is uniquely defined
by the following loop, which should always be used as a source of
symmetry information in preference to the above space-group names.
They are only intended as comments.
;
_shelx_estimated_absorpt_t_min 0.824
_shelx_estimated_absorpt_t_max 0.947

loop_
_space_group_symop_operation_xyz
'x, y, z'
'-x, y+1/2, -z'

loop_
_atom_site_label
_atom_site_type_symbol
_atom_site_fract_x
_atom_site_fract_y
_atom_site_fract_z
_atom_site_U_iso_or_equiv
_atom_site_adp_type
_atom_site_occupancy
_atom_site_site_symmetry_order
_atom_site_calc_flag
_atom_site_refinement_flags_posn
_atom_site_refinement_flags_adp
_atom_site_refinement_flags_occupancy
_atom_site_disorder_assembly
_atom_site_disorder_group
O1 O 0.59931(17) 0.67332(15) 0.70270(10) 0.0539(4) Uani 1 1 d . . . . .
N1 N 0.1293(2) 0.43514(19) 0.61155(11) 0.0534(5) Uani 1 1 d D . . . .
N2 N 1.03406(19) 0.57567(19) 0.90538(10) 0.0470(4) Uani 1 1 d . . . . .
N3 N 0.4596(3) 0.0986(2) 0.68538(16) 0.0747(7) Uani 1 1 d . . . . .
N4 N 0.8782(3) 0.1648(3) 0.82998(17) 0.0854(8) Uani 1 1 d . . . . .
C1 C 0.0194(3) 0.5237(3) 0.59425(13) 0.0539(6) Uani 1 1 d . . . . .
C2 C -0.1273(3) 0.5051(3) 0.56883(18) 0.0729(8) Uani 1 1 d . . . . .
H2 H -0.1670 0.4248 0.5600 0.088 Uiso 1 1 calc R U . . .
C3 C -0.2124(3) 0.6102(4) 0.55714(17) 0.0745(8) Uani 1 1 d . . . . .
H3 H -0.3131 0.6013 0.5410 0.089 Uiso 1 1 calc R U . . .
C4 C -0.1550(3) 0.7272(3) 0.56827(14) 0.0650(7) Uani 1 1 d . . . . .
H4 H -0.2165 0.7970 0.5593 0.078 Uiso 1 1 calc R U . . .
C5 C -0.0077(2) 0.7441(3) 0.59264(12) 0.0517(5) Uani 1 1 d . . . . .
H5 H 0.0324 0.8246 0.5993 0.062 Uiso 1 1 calc R U . . .
C6 C 0.0781(2) 0.6408(2) 0.60685(11) 0.0444(5) Uani 1 1 d . . . . .
C7 C 0.2382(2) 0.6296(2) 0.63728(10) 0.0392(4) Uani 1 1 d . . . . .
C8 C 0.2575(2) 0.4889(2) 0.63839(11) 0.0434(4) Uani 1 1 d . . . . .
C9 C 0.3790(2) 0.4185(2) 0.66536(12) 0.0457(5) Uani 1 1 d . . . . .
H9 H 0.3647 0.3319 0.6606 0.055 Uiso 1 1 calc R U . . .
C10 C 0.5173(2) 0.4532(2) 0.69801(11) 0.0425(4) Uani 1 1 d . . . . .
C11 C 0.6097(2) 0.5652(2) 0.71760(11) 0.0426(4) Uani 1 1 d . . . . .
C12 C 0.7209(2) 0.4833(2) 0.76208(12) 0.0431(4) Uani 1 1 d . . . . .
C13 C 0.6339(2) 0.3781(2) 0.73559(12) 0.0444(5) Uani 1 1 d . . . . .
C14 C 0.6521(3) 0.2509(2) 0.74629(13) 0.0505(5) Uani 1 1 d . . . . .
C15 C 0.5464(3) 0.1665(2) 0.71305(14) 0.0555(6) Uani 1 1 d . . . . .
C16 C 0.7775(3) 0.2027(2) 0.79209(15) 0.0601(6) Uani 1 1 d . . . . .
C17 C 0.8488(2) 0.4891(2) 0.81373(12) 0.0460(5) Uani 1 1 d . . . . .
H17 H 0.8959 0.4123 0.8253 0.055 Uiso 1 1 calc R U . . .
C18 C 0.9172(2) 0.5890(2) 0.85044(11) 0.0430(5) Uani 1 1 d . . . . .
C19 C 0.8835(2) 0.7267(2) 0.84030(11) 0.0409(4) Uani 1 1 d . . . . .
C20 C 0.9998(2) 0.7833(2) 0.89843(11) 0.0457(5) Uani 1 1 d . . . . .
C21 C 1.0318(3) 0.9060(2) 0.91543(14) 0.0551(6) Uani 1 1 d . . . . .
H21 H 0.9754 0.9703 0.8897 0.066 Uiso 1 1 calc R U . . .
C22 C 1.1483(3) 0.9322(3) 0.97090(15) 0.0655(7) Uani 1 1 d . . . . .
H22 H 1.1730 1.0157 0.9828 0.079 Uiso 1 1 calc R U . . .
C23 C 1.2290(3) 0.8380(3) 1.00924(15) 0.0672(7) Uani 1 1 d . . . . .
H23 H 1.3061 0.8582 1.0482 0.081 Uiso 1 1 calc R U . . .
C24 C 1.1997(3) 0.7157(3) 0.99201(13) 0.0596(6) Uani 1 1 d . . . . .
H24 H 1.2560 0.6514 1.0179 0.072 Uiso 1 1 calc R U . . .
C25 C 1.0847(2) 0.6902(2) 0.93527(11) 0.0476(5) Uani 1 1 d . . . . .
C26 C 0.2725(2) 0.6787(2) 0.71535(11) 0.0472(5) Uani 1 1 d . . . . .
H26A H 0.2387 0.7640 0.7159 0.071 Uiso 1 1 calc R U . . .
H26B H 0.3763 0.6760 0.7344 0.071 Uiso 1 1 calc R U . . .
H26C H 0.2242 0.6274 0.7454 0.071 Uiso 1 1 calc R U . . .
C27 C 0.9059(2) 0.7676(2) 0.76549(12) 0.0478(5) Uani 1 1 d . . . . .
H27A H 0.8323 0.7297 0.7277 0.072 Uiso 1 1 calc R U . . .
H27B H 1.0010 0.7414 0.7597 0.072 Uiso 1 1 calc R U . . .
H27C H 0.8985 0.8576 0.7616 0.072 Uiso 1 1 calc R U . . .
C28 C 0.3200(2) 0.6942(2) 0.58670(11) 0.0424(4) Uani 1 1 d . . . . .
C29 C 0.3333(4) 0.6383(3) 0.52313(15) 0.0661(7) Uani 1 1 d . . . . .
H29 H 0.2976 0.5571 0.5123 0.079 Uiso 1 1 calc R U . . .
C30 C 0.3994(4) 0.7008(4) 0.47457(18) 0.0874(12) Uani 1 1 d . . . . .
H30 H 0.4080 0.6620 0.4308 0.105 Uiso 1 1 calc R U . . .
C31 C 0.4517(3) 0.8175(3) 0.4897(2) 0.0805(10) Uani 1 1 d . . . . .
H31 H 0.4965 0.8597 0.4566 0.097 Uiso 1 1 calc R U . . .
C32 C 0.4394(3) 0.8724(3) 0.55212(19) 0.0723(8) Uani 1 1 d . . . . .
H32 H 0.4759 0.9534 0.5627 0.087 Uiso 1 1 calc R U . . .
C33 C 0.3742(3) 0.8120(2) 0.60068(14) 0.0545(5) Uani 1 1 d . . . . .
H33 H 0.3665 0.8520 0.6443 0.065 Uiso 1 1 calc R U . . .
C34 C 0.7348(2) 0.7599(2) 0.85363(11) 0.0422(4) Uani 1 1 d . . . . .
C35 C 0.6628(2) 0.6827(2) 0.89228(12) 0.0492(5) Uani 1 1 d . . . . .
H35 H 0.7043 0.6059 0.9097 0.059 Uiso 1 1 calc R U . . .
C36 C 0.5301(3) 0.7164(3) 0.90582(14) 0.0586(6) Uani 1 1 d . . . . .
H36 H 0.4824 0.6626 0.9325 0.070 Uiso 1 1 calc R U . . .
C37 C 0.4683(3) 0.8260(3) 0.88108(15) 0.0634(7) Uani 1 1 d . . . . .
H37 H 0.3780 0.8488 0.8904 0.076 Uiso 1 1 calc R U . . .
C38 C 0.5380(3) 0.9030(3) 0.84262(19) 0.0744(9) Uani 1 1 d . . . . .
H38 H 0.4955 0.9794 0.8253 0.089 Uiso 1 1 calc R U . . .
C39 C 0.6705(3) 0.8704(3) 0.82866(17) 0.0642(7) Uani 1 1 d . . . . .
H39 H 0.7171 0.9247 0.8017 0.077 Uiso 1 1 calc R U . . .
C40 C 0.104(5) 0.2988(13) 0.6125(11) 0.061(2) Uani 0.600(9) 1 d D . P A 1
H40A H 0.0185 0.2784 0.5746 0.073 Uiso 0.600(9) 1 calc R U P A 1
H40B H 0.1871 0.2558 0.6003 0.073 Uiso 0.600(9) 1 calc R U P A 1
C41 C 0.0821(11) 0.2520(8) 0.6828(6) 0.0612(18) Uani 0.600(9) 1 d D . P A 1
H41A H 0.0011 0.2972 0.6957 0.073 Uiso 0.600(9) 1 calc R U P A 1
H41B H 0.1689 0.2702 0.7203 0.073 Uiso 0.600(9) 1 calc R U P A 1
C42 C 0.0510(9) 0.1120(6) 0.6838(4) 0.0705(18) Uani 0.600(9) 1 d D . P A 1
H42A H 0.1313 0.0671 0.6701 0.085 Uiso 0.600(9) 1 calc R U P A 1
H42B H 0.0485 0.0877 0.7339 0.085 Uiso 0.600(9) 1 calc R U P A 1
C43 C -0.0827(7) 0.0727(5) 0.6363(4) 0.0830(19) Uani 0.600(9) 1 d . . P A 1
H43A H -0.0965 -0.0159 0.6426 0.125 Uiso 0.600(9) 1 calc R U P A 1
H43B H -0.0782 0.0892 0.5860 0.125 Uiso 0.600(9) 1 calc R U P A 1
H43C H -0.1630 0.1183 0.6482 0.125 Uiso 0.600(9) 1 calc R U P A 1
C40B C 0.097(8) 0.304(2) 0.6008(18) 0.061(2) Uani 0.400(9) 1 d D . P A 2
H40C H 0.1805 0.2606 0.5896 0.073 Uiso 0.400(9) 1 calc R U P A 2
H40D H 0.0149 0.2931 0.5593 0.073 Uiso 0.400(9) 1 calc R U P A 2
C41B C 0.061(3) 0.2486(18) 0.6663(14) 0.127(10) Uani 0.400(9) 1 d D . P A 2
H41C H -0.0368 0.2730 0.6711 0.152 Uiso 0.400(9) 1 calc R U P A 2
H41D H 0.1305 0.2736 0.7104 0.152 Uiso 0.400(9) 1 calc R U P A 2
C42B C 0.069(2) 0.1031(13) 0.6523(12) 0.131(7) Uani 0.400(9) 1 d D . P A 2
H42C H -0.0258 0.0723 0.6265 0.157 Uiso 0.400(9) 1 calc R U P A 2
H42D H 0.1392 0.0865 0.6219 0.157 Uiso 0.400(9) 1 calc R U P A 2
C43B C 0.1123(19) 0.0402(10) 0.7212(11) 0.148(7) Uani 0.400(9) 1 d . . P A 2
H43D H 0.2055 0.0720 0.7468 0.222 Uiso 0.400(9) 1 calc R U P A 2
H43E H 0.1199 -0.0485 0.7129 0.222 Uiso 0.400(9) 1 calc R U P A 2
H43F H 0.0407 0.0548 0.7504 0.222 Uiso 0.400(9) 1 calc R U P A 2
C44 C 1.1070(3) 0.4596(3) 0.92776(13) 0.0545(6) Uani 1 1 d . . . . .
H44A H 1.0348 0.3932 0.9249 0.065 Uiso 1 1 calc R U . . .
H44B H 1.1591 0.4665 0.9787 0.065 Uiso 1 1 calc R U . . .
C45 C 1.2121(3) 0.4248(3) 0.88135(14) 0.0636(7) Uani 1 1 d . . . . .
H45A H 1.1601 0.4158 0.8305 0.076 Uiso 1 1 calc R U . . .
H45B H 1.2837 0.4915 0.8834 0.076 Uiso 1 1 calc R U . . .
C46 C 1.2885(6) 0.3049(5) 0.9068(2) 0.124(2) Uani 1 1 d . . . . .
H46A H 1.3365 0.3143 0.9583 0.148 Uiso 1 1 calc R U . . .
H46B H 1.2156 0.2391 0.9040 0.148 Uiso 1 1 calc R U . . .
C47 C 1.3945(6) 0.2649(7) 0.8670(3) 0.154(3) Uani 1 1 d . . . . .
H47A H 1.3459 0.2378 0.8186 0.231 Uiso 1 1 calc R U . . .
H47B H 1.4501 0.1963 0.8926 0.231 Uiso 1 1 calc R U . . .
H47C H 1.4590 0.3336 0.8629 0.231 Uiso 1 1 calc R U . . .

loop_
_atom_site_aniso_label
_atom_site_aniso_U_11
_atom_site_aniso_U_22
_atom_site_aniso_U_33
_atom_site_aniso_U_23
_atom_site_aniso_U_13
_atom_site_aniso_U_12
O1 0.0427(8) 0.0438(8) 0.0704(10) 0.0129(7) 0.0010(7) 0.0056(7)
N1 0.0480(10) 0.0536(11) 0.0545(10) -0.0012(9) 0.0017(8) -0.0023(9)
N2 0.0399(9) 0.0562(11) 0.0438(9) 0.0047(8) 0.0065(7) 0.0123(8)
N3 0.0886(18) 0.0492(12) 0.0822(16) -0.0005(11) 0.0091(14) -0.0040(13)
N4 0.0863(18) 0.0564(14) 0.102(2) 0.0081(14) -0.0052(15) 0.0299(13)
C1 0.0413(11) 0.0660(14) 0.0506(12) 0.0010(10) 0.0012(9) -0.0006(10)
C2 0.0474(14) 0.085(2) 0.0776(19) -0.0012(15) -0.0073(12) -0.0072(14)
C3 0.0377(12) 0.100(2) 0.0758(18) -0.0008(16) -0.0094(11) 0.0013(14)
C4 0.0434(12) 0.090(2) 0.0575(13) 0.0004(13) 0.0020(10) 0.0181(13)
C5 0.0432(11) 0.0648(14) 0.0466(11) -0.0001(10) 0.0085(9) 0.0121(10)
C6 0.0372(10) 0.0602(13) 0.0352(9) 0.0009(9) 0.0065(8) 0.0035(9)
C7 0.0340(9) 0.0452(10) 0.0383(9) 0.0008(8) 0.0076(7) 0.0045(8)
C8 0.0411(10) 0.0479(11) 0.0399(10) 0.0008(8) 0.0056(8) -0.0007(9)
C9 0.0476(11) 0.0405(10) 0.0482(11) 0.0021(9) 0.0085(9) 0.0044(9)
C10 0.0428(10) 0.0438(11) 0.0418(10) 0.0032(8) 0.0111(8) 0.0076(9)
C11 0.0366(9) 0.0438(11) 0.0470(10) 0.0042(9) 0.0083(8) 0.0073(8)
C12 0.0405(10) 0.0431(11) 0.0471(10) 0.0035(8) 0.0121(8) 0.0109(9)
C13 0.0462(11) 0.0434(11) 0.0456(11) 0.0019(8) 0.0144(9) 0.0112(9)
C14 0.0568(13) 0.0416(11) 0.0534(12) 0.0006(9) 0.0126(10) 0.0117(10)
C15 0.0692(15) 0.0416(11) 0.0568(12) 0.0040(10) 0.0161(11) 0.0090(11)
C16 0.0691(16) 0.0416(12) 0.0677(14) 0.0010(10) 0.0107(13) 0.0169(11)
C17 0.0415(10) 0.0441(11) 0.0518(11) 0.0046(9) 0.0086(9) 0.0140(9)
C18 0.0364(10) 0.0529(12) 0.0415(10) 0.0052(8) 0.0123(8) 0.0123(9)
C19 0.0382(10) 0.0455(11) 0.0405(10) 0.0033(8) 0.0118(8) 0.0074(8)
C20 0.0417(10) 0.0559(12) 0.0422(10) -0.0011(9) 0.0149(8) 0.0044(9)
C21 0.0601(14) 0.0555(13) 0.0514(12) -0.0060(10) 0.0160(11) 0.0019(11)
C22 0.0651(15) 0.0726(17) 0.0596(14) -0.0172(13) 0.0151(12) -0.0044(13)
C23 0.0546(14) 0.092(2) 0.0530(14) -0.0199(14) 0.0073(11) -0.0038(14)
C24 0.0460(12) 0.0858(19) 0.0464(11) -0.0036(12) 0.0082(9) 0.0102(12)
C25 0.0416(10) 0.0633(13) 0.0398(10) -0.0001(9) 0.0130(8) 0.0066(10)
C26 0.0392(10) 0.0614(13) 0.0405(10) -0.0049(9) 0.0075(8) 0.0060(9)
C27 0.0414(10) 0.0602(13) 0.0446(11) 0.0057(10) 0.0157(8) 0.0054(9)
C28 0.0373(9) 0.0466(11) 0.0454(10) 0.0091(8) 0.0132(8) 0.0142(8)
C29 0.094(2) 0.0549(14) 0.0593(14) 0.0083(11) 0.0383(14) 0.0241(14)
C30 0.114(3) 0.093(3) 0.0730(18) 0.0257(17) 0.0609(19) 0.049(2)
C31 0.0657(17) 0.091(2) 0.096(2) 0.055(2) 0.0407(16) 0.0300(17)
C32 0.0563(15) 0.0732(18) 0.087(2) 0.0375(16) 0.0135(14) 0.0023(13)
C33 0.0481(12) 0.0545(13) 0.0596(13) 0.0149(11) 0.0087(10) 0.0029(10)
C34 0.0401(10) 0.0483(11) 0.0404(10) 0.0021(8) 0.0136(8) 0.0088(8)
C35 0.0462(11) 0.0592(13) 0.0446(10) 0.0117(10) 0.0152(9) 0.0088(10)
C36 0.0493(12) 0.0794(17) 0.0526(12) 0.0080(12) 0.0229(10) 0.0035(12)
C37 0.0493(13) 0.0817(18) 0.0653(15) -0.0013(13) 0.0263(11) 0.0182(13)
C38 0.0726(18) 0.0661(17) 0.095(2) 0.0173(15) 0.0411(17) 0.0347(15)
C39 0.0662(16) 0.0505(13) 0.0861(18) 0.0181(13) 0.0394(14) 0.0195(12)
C40 0.065(4) 0.0582(18) 0.053(7) -0.010(3) -0.003(7) -0.007(2)
C41 0.071(3) 0.050(4) 0.057(4) 0.000(2) 0.001(3) -0.018(3)
C42 0.093(4) 0.052(3) 0.067(3) 0.005(3) 0.018(3) -0.004(3)
C43 0.081(4) 0.055(3) 0.112(4) -0.014(3) 0.019(3) -0.008(3)
C40B 0.065(4) 0.0582(18) 0.053(7) -0.010(3) -0.003(7) -0.007(2)
C41B 0.19(2) 0.080(10) 0.101(16) -0.023(9) 0.021(14) -0.056(12)
C42B 0.172(14) 0.066(7) 0.183(18) -0.038(10) 0.098(15) -0.051(8)
C43B 0.155(13) 0.052(5) 0.26(2) 0.012(9) 0.086(14) 0.004(7)
C44 0.0487(12) 0.0608(14) 0.0504(12) 0.0098(10) 0.0024(9) 0.0163(11)
C45 0.0514(13) 0.0793(18) 0.0565(13) -0.0079(13) 0.0030(11) 0.0220(13)
C46 0.131(4) 0.152(4) 0.081(2) 0.006(3) 0.007(2) 0.095(4)
C47 0.114(4) 0.222(7) 0.111(3) -0.051(4) -0.012(3) 0.103(4)

loop_
_atom_type_symbol
_atom_type_description
_atom_type_scat_dispersion_real
_atom_type_scat_dispersion_imag
_atom_type_scat_source
C C 0.0181 0.0091 'International Tables Vol C Tables 4.2.6.8 and 6.1.1.4'
H H 0.0000 0.0000 'International Tables Vol C Tables 4.2.6.8 and 6.1.1.4'
N N 0.0311 0.0180 'International Tables Vol C Tables 4.2.6.8 and 6.1.1.4'
O O 0.0492 0.0322 'International Tables Vol C Tables 4.2.6.8 and 6.1.1.4'

loop_
_geom_angle_atom_site_label_1
_geom_angle_atom_site_label_2
_geom_angle_atom_site_label_3
_geom_angle
_geom_angle_site_symmetry_1
_geom_angle_site_symmetry_3
_geom_angle_publ_flag
C8 N1 C1 111.3(2) . . ?
C8 N1 C40B 128(3) . . ?
C1 N1 C40B 120(3) . . ?
C8 N1 C40 123.8(17) . . ?
C1 N1 C40 124.1(18) . . ?
C18 N2 C25 111.67(18) . . ?
C18 N2 C44 125.2(2) . . ?
C25 N2 C44 122.91(18) . . ?
C6 C1 C2 122.0(3) . . ?
C6 C1 N1 109.3(2) . . ?
C2 C1 N1 128.7(3) . . ?
C3 C2 C1 116.5(3) . . ?
C3 C2 H2 121.7 . . ?
C1 C2 H2 121.7 . . ?
C4 C3 C2 122.0(2) . . ?
C4 C3 H3 119.0 . . ?
C2 C3 H3 119.0 . . ?
C3 C4 C5 120.7(3) . . ?
C3 C4 H4 119.6 . . ?
C5 C4 H4 119.6 . . ?
C6 C5 C4 118.2(3) . . ?
C6 C5 H5 120.9 . . ?
C4 C5 H5 120.9 . . ?
C5 C6 C1 120.5(2) . . ?
C5 C6 C7 130.2(2) . . ?
C1 C6 C7 109.23(19) . . ?
C6 C7 C28 109.47(16) . . ?
C6 C7 C8 101.09(17) . . ?
C28 C7 C8 112.74(17) . . ?
C6 C7 C26 109.07(16) . . ?
C28 C7 C26 114.37(18) . . ?
C8 C7 C26 109.24(18) . . ?
N1 C8 C9 121.2(2) . . ?
N1 C8 C7 109.05(18) . . ?
C9 C8 C7 129.7(2) . . ?
C10 C9 C8 130.9(2) . . ?
C10 C9 H9 114.5 . . ?
C8 C9 H9 114.5 . . ?
C9 C10 C13 129.0(2) . . ?
C9 C10 C11 141.7(2) . . ?
C13 C10 C11 89.08(17) . . ?
O1 C11 C12 136.2(2) . . ?
O1 C11 C10 135.6(2) . . ?
C12 C11 C10 88.19(16) . . ?
C17 C12 C13 129.5(2) . . ?
C17 C12 C11 141.1(2) . . ?
C13 C12 C11 89.23(17) . . ?
C14 C13 C12 133.4(2) . . ?
C14 C13 C10 133.5(2) . . ?
C12 C13 C10 92.96(17) . . ?
C13 C14 C15 121.4(2) . . ?
C13 C14 C16 120.9(2) . . ?
C15 C14 C16 117.7(2) . . ?
N3 C15 C14 179.3(3) . . ?
N4 C16 C14 178.9(3) . . ?
C18 C17 C12 129.90(19) . . ?
C18 C17 H17 115.1 . . ?
C12 C17 H17 115.1 . . ?
N2 C18 C17 121.78(19) . . ?
N2 C18 C19 108.40(19) . . ?
C17 C18 C19 129.82(18) . . ?
C20 C19 C18 101.64(17) . . ?
C20 C19 C34 110.12(17) . . ?
C18 C19 C34 112.63(18) . . ?
C20 C19 C27 109.12(18) . . ?
C18 C19 C27 109.18(17) . . ?
C34 C19 C27 113.47(17) . . ?
C25 C20 C21 120.3(2) . . ?
C25 C20 C19 109.3(2) . . ?
C21 C20 C19 130.4(2) . . ?
C20 C21 C22 118.3(3) . . ?
C20 C21 H21 120.8 . . ?
C22 C21 H21 120.8 . . ?
C21 C22 C23 120.8(3) . . ?
C21 C22 H22 119.6 . . ?
C23 C22 H22 119.6 . . ?
C24 C23 C22 121.4(3) . . ?
C24 C23 H23 119.3 . . ?
C22 C23 H23 119.3 . . ?
C23 C24 C25 117.4(3) . . ?
C23 C24 H24 121.3 . . ?
C25 C24 H24 121.3 . . ?
C20 C25 C24 121.7(2) . . ?
C20 C25 N2 109.02(19) . . ?
C24 C25 N2 129.3(2) . . ?
C7 C26 H26A 109.5 . . ?
C7 C26 H26B 109.5 . . ?
H26A C26 H26B 109.5 . . ?
C7 C26 H26C 109.5 . . ?
H26A C26 H26C 109.5 . . ?
H26B C26 H26C 109.5 . . ?
C19 C27 H27A 109.5 . . ?
C19 C27 H27B 109.5 . . ?
H27A C27 H27B 109.5 . . ?
C19 C27 H27C 109.5 . . ?
H27A C27 H27C 109.5 . . ?
H27B C27 H27C 109.5 . . ?
C29 C28 C33 118.2(2) . . ?
C29 C28 C7 120.2(2) . . ?
C33 C28 C7 121.5(2) . . ?
C28 C29 C30 120.1(3) . . ?
C28 C29 H29 119.9 . . ?
C30 C29 H29 119.9 . . ?
C31 C30 C29 120.4(3) . . ?
C31 C30 H30 119.8 . . ?
C29 C30 H30 119.8 . . ?
C32 C31 C30 119.6(3) . . ?
C32 C31 H31 120.2 . . ?
C30 C31 H31 120.2 . . ?
C31 C32 C33 120.7(3) . . ?
C31 C32 H32 119.7 . . ?
C33 C32 H32 119.7 . . ?
C32 C33 C28 120.9(3) . . ?
C32 C33 H33 119.5 . . ?
C28 C33 H33 119.5 . . ?
C39 C34 C35 118.0(2) . . ?
C39 C34 C19 120.3(2) . . ?
C35 C34 C19 121.67(19) . . ?
C34 C35 C36 120.8(2) . . ?
C34 C35 H35 119.6 . . ?
C36 C35 H35 119.6 . . ?
C37 C36 C35 120.5(2) . . ?
C37 C36 H36 119.7 . . ?
C35 C36 H36 119.7 . . ?
C36 C37 C38 119.3(2) . . ?
C36 C37 H37 120.4 . . ?
C38 C37 H37 120.4 . . ?
C37 C38 C39 120.8(3) . . ?
C37 C38 H38 119.6 . . ?
C39 C38 H38 119.6 . . ?
C34 C39 C38 120.6(3) . . ?
C34 C39 H39 119.7 . . ?
C38 C39 H39 119.7 . . ?
C41 C40 N1 113.7(12) . . ?
C41 C40 H40A 108.8 . . ?
N1 C40 H40A 108.8 . . ?
C41 C40 H40B 108.8 . . ?
N1 C40 H40B 108.8 . . ?
H40A C40 H40B 107.7 . . ?
C40 C41 C42 114.3(8) . . ?
C40 C41 H41A 108.7 . . ?
C42 C41 H41A 108.7 . . ?
C40 C41 H41B 108.7 . . ?
C42 C41 H41B 108.7 . . ?
H41A C41 H41B 107.6 . . ?
C43 C42 C41 115.1(6) . . ?
C43 C42 H42A 108.5 . . ?
C41 C42 H42A 108.5 . . ?
C43 C42 H42B 108.5 . . ?
C41 C42 H42B 108.5 . . ?
H42A C42 H42B 107.5 . . ?
C42 C43 H43A 109.5 . . ?
C42 C43 H43B 109.5 . . ?
H43A C43 H43B 109.5 . . ?
C42 C43 H43C 109.5 . . ?
H43A C43 H43C 109.5 . . ?
H43B C43 H43C 109.5 . . ?
N1 C40B C41B 111(2) . . ?
N1 C40B H40C 109.4 . . ?
C41B C40B H40C 109.4 . . ?
N1 C40B H40D 109.4 . . ?
C41B C40B H40D 109.4 . . ?
H40C C40B H40D 108.0 . . ?
C40B C41B C42B 103.3(17) . . ?
C40B C41B H41C 111.1 . . ?
C42B C41B H41C 111.1 . . ?
C40B C41B H41D 111.1 . . ?
C42B C41B H41D 111.1 . . ?
H41C C41B H41D 109.1 . . ?
C43B C42B C41B 109.1(16) . . ?
C43B C42B H42C 109.9 . . ?
C41B C42B H42C 109.9 . . ?
C43B C42B H42D 109.9 . . ?
C41B C42B H42D 109.9 . . ?
H42C C42B H42D 108.3 . . ?
C42B C43B H43D 109.5 . . ?
C42B C43B H43E 109.5 . . ?
H43D C43B H43E 109.5 . . ?
C42B C43B H43F 109.5 . . ?
H43D C43B H43F 109.5 . . ?
H43E C43B H43F 109.5 . . ?
N2 C44 C45 112.3(2) . . ?
N2 C44 H44A 109.1 . . ?
C45 C44 H44A 109.1 . . ?
N2 C44 H44B 109.1 . . ?
C45 C44 H44B 109.1 . . ?
H44A C44 H44B 107.9 . . ?
C46 C45 C44 111.1(3) . . ?
C46 C45 H45A 109.4 . . ?
C44 C45 H45A 109.4 . . ?
C46 C45 H45B 109.4 . . ?
C44 C45 H45B 109.4 . . ?
H45A C45 H45B 108.0 . . ?
C47 C46 C45 115.5(5) . . ?
C47 C46 H46A 108.4 . . ?
C45 C46 H46A 108.4 . . ?
C47 C46 H46B 108.4 . . ?
C45 C46 H46B 108.4 . . ?
H46A C46 H46B 107.5 . . ?
C46 C47 H47A 109.5 . . ?
C46 C47 H47B 109.5 . . ?
H47A C47 H47B 109.5 . . ?
C46 C47 H47C 109.5 . . ?
H47A C47 H47C 109.5 . . ?
H47B C47 H47C 109.5 . . ?

loop_
_geom_bond_atom_site_label_1
_geom_bond_atom_site_label_2
_geom_bond_distance
_geom_bond_site_symmetry_2
_geom_bond_publ_flag
O1 C11 1.205(3) . ?
N1 C8 1.354(3) . ?
N1 C1 1.408(3) . ?
N1 C40B 1.462(18) . ?
N1 C40 1.498(11) . ?
N2 C18 1.362(3) . ?
N2 C25 1.408(3) . ?
N2 C44 1.457(3) . ?
N3 C15 1.148(4) . ?
N4 C16 1.146(4) . ?
C1 C6 1.388(4) . ?
C1 C2 1.395(4) . ?
C2 C3 1.390(5) . ?
C2 H2 0.9500 . ?
C3 C4 1.379(5) . ?
C3 H3 0.9500 . ?
C4 C5 1.396(4) . ?
C4 H4 0.9500 . ?
C5 C6 1.380(3) . ?
C5 H5 0.9500 . ?
C6 C7 1.519(3) . ?
C7 C28 1.530(3) . ?
C7 C8 1.536(3) . ?
C7 C26 1.541(3) . ?
C8 C9 1.392(3) . ?
C9 C10 1.385(3) . ?
C9 H9 0.9500 . ?
C10 C13 1.440(3) . ?
C10 C11 1.500(3) . ?
C11 C12 1.498(3) . ?
C12 C17 1.394(3) . ?
C12 C13 1.437(3) . ?
C13 C14 1.399(3) . ?
C14 C15 1.408(4) . ?
C14 C16 1.420(4) . ?
C17 C18 1.374(3) . ?
C17 H17 0.9500 . ?
C18 C19 1.531(3) . ?
C19 C20 1.517(3) . ?
C19 C34 1.538(3) . ?
C19 C27 1.544(3) . ?
C20 C25 1.386(3) . ?
C20 C21 1.387(4) . ?
C21 C22 1.387(4) . ?
C21 H21 0.9500 . ?
C22 C23 1.388(5) . ?
C22 H22 0.9500 . ?
C23 C24 1.380(5) . ?
C23 H23 0.9500 . ?
C24 C25 1.391(3) . ?
C24 H24 0.9500 . ?
C26 H26A 0.9800 . ?
C26 H26B 0.9800 . ?
C26 H26C 0.9800 . ?
C27 H27A 0.9800 . ?
C27 H27B 0.9800 . ?
C27 H27C 0.9800 . ?
C28 C29 1.379(3) . ?
C28 C33 1.383(4) . ?
C29 C30 1.398(4) . ?
C29 H29 0.9500 . ?
C30 C31 1.368(6) . ?
C30 H30 0.9500 . ?
C31 C32 1.353(5) . ?
C31 H31 0.9500 . ?
C32 C33 1.382(4) . ?
C32 H32 0.9500 . ?
C33 H33 0.9500 . ?
C34 C39 1.383(3) . ?
C34 C35 1.389(3) . ?
C35 C36 1.394(3) . ?
C35 H35 0.9500 . ?
C36 C37 1.365(4) . ?
C36 H36 0.9500 . ?
C37 C38 1.371(4) . ?
C37 H37 0.9500 . ?
C38 C39 1.392(4) . ?
C38 H38 0.9500 . ?
C39 H39 0.9500 . ?
C40 C41 1.483(12) . ?
C40 H40A 0.9900 . ?
C40 H40B 0.9900 . ?
C41 C42 1.547(10) . ?
C41 H41A 0.9900 . ?
C41 H41B 0.9900 . ?
C42 C43 1.461(10) . ?
C42 H42A 0.9900 . ?
C42 H42B 0.9900 . ?
C43 H43A 0.9800 . ?
C43 H43B 0.9800 . ?
C43 H43C 0.9800 . ?
C40B C41B 1.484(19) . ?
C40B H40C 0.9900 . ?
C40B H40D 0.9900 . ?
C41B C42B 1.604(19) . ?
C41B H41C 0.9900 . ?
C41B H41D 0.9900 . ?
C42B C43B 1.45(3) . ?
C42B H42C 0.9900 . ?
C42B H42D 0.9900 . ?
C43B H43D 0.9800 . ?
C43B H43E 0.9800 . ?
C43B H43F 0.9800 . ?
C44 C45 1.518(4) . ?
C44 H44A 0.9900 . ?
C44 H44B 0.9900 . ?
C45 C46 1.518(5) . ?
C45 H45A 0.9900 . ?
C45 H45B 0.9900 . ?
C46 C47 1.454(7) . ?
C46 H46A 0.9900 . ?
C46 H46B 0.9900 . ?
C47 H47A 0.9800 . ?
C47 H47B 0.9800 . ?
C47 H47C 0.9800 . ?

loop_
_geom_torsion_atom_site_label_1
_geom_torsion_atom_site_label_2
_geom_torsion_atom_site_label_3
_geom_torsion_atom_site_label_4
_geom_torsion
_geom_torsion_site_symmetry_1
_geom_torsion_site_symmetry_2
_geom_torsion_site_symmetry_3
_geom_torsion_site_symmetry_4
_geom_torsion_publ_flag
C8 N1 C1 C6 2.9(3) . . . . ?
C40B N1 C1 C6 -178.0(14) . . . . ?
C40 N1 C1 C6 172.9(9) . . . . ?
C8 N1 C1 C2 -176.6(3) . . . . ?
C40B N1 C1 C2 2.5(15) . . . . ?
C40 N1 C1 C2 -6.6(9) . . . . ?
C6 C1 C2 C3 -0.4(5) . . . . ?
N1 C1 C2 C3 179.1(3) . . . . ?
C1 C2 C3 C4 1.6(5) . . . . ?
C2 C3 C4 C5 -0.6(5) . . . . ?
C3 C4 C5 C6 -1.5(4) . . . . ?
C4 C5 C6 C1 2.6(3) . . . . ?
C4 C5 C6 C7 -176.3(2) . . . . ?
C2 C1 C6 C5 -1.7(4) . . . . ?
N1 C1 C6 C5 178.7(2) . . . . ?
C2 C1 C6 C7 177.5(3) . . . . ?
N1 C1 C6 C7 -2.1(3) . . . . ?
C5 C6 C7 C28 -61.2(3) . . . . ?
C1 C6 C7 C28 119.8(2) . . . . ?
C5 C6 C7 C8 179.7(2) . . . . ?
C1 C6 C7 C8 0.6(2) . . . . ?
C5 C6 C7 C26 64.7(3) . . . . ?
C1 C6 C7 C26 -114.4(2) . . . . ?
C1 N1 C8 C9 174.0(2) . . . . ?
C40B N1 C8 C9 -5.0(16) . . . . ?
C40 N1 C8 C9 3.9(10) . . . . ?
C1 N1 C8 C7 -2.5(3) . . . . ?
C40B N1 C8 C7 178.5(16) . . . . ?
C40 N1 C8 C7 -172.5(10) . . . . ?
C6 C7 C8 N1 1.1(2) . . . . ?
C28 C7 C8 N1 -115.7(2) . . . . ?
C26 C7 C8 N1 116.0(2) . . . . ?
C6 C7 C8 C9 -175.0(2) . . . . ?
C28 C7 C8 C9 68.3(3) . . . . ?
C26 C7 C8 C9 -60.1(3) . . . . ?
N1 C8 C9 C10 -176.5(2) . . . . ?
C7 C8 C9 C10 -0.9(4) . . . . ?
C8 C9 C10 C13 168.8(2) . . . . ?
C8 C9 C10 C11 -4.2(5) . . . . ?
C9 C10 C11 O1 -12.2(5) . . . . ?
C13 C10 C11 O1 173.3(3) . . . . ?
C9 C10 C11 C12 169.1(3) . . . . ?
C13 C10 C11 C12 -5.47(16) . . . . ?
O1 C11 C12 C17 12.7(5) . . . . ?
C10 C11 C12 C17 -168.6(3) . . . . ?
O1 C11 C12 C13 -173.2(3) . . . . ?
C10 C11 C12 C13 5.48(16) . . . . ?
C17 C12 C13 C14 -6.8(4) . . . . ?
C11 C12 C13 C14 178.0(3) . . . . ?
C17 C12 C13 C10 169.4(2) . . . . ?
C11 C12 C13 C10 -5.71(16) . . . . ?
C9 C10 C13 C14 6.3(4) . . . . ?
C11 C10 C13 C14 -178.0(3) . . . . ?
C9 C10 C13 C12 -170.0(2) . . . . ?
C11 C10 C13 C12 5.71(16) . . . . ?
C12 C13 C14 C15 179.6(2) . . . . ?
C10 C13 C14 C15 4.7(4) . . . . ?
C12 C13 C14 C16 0.5(4) . . . . ?
C10 C13 C14 C16 -174.4(2) . . . . ?
C13 C12 C17 C18 -164.7(2) . . . . ?
C11 C12 C17 C18 7.6(5) . . . . ?
C25 N2 C18 C17 -179.35(19) . . . . ?
C44 N2 C18 C17 5.4(3) . . . . ?
C25 N2 C18 C19 0.6(2) . . . . ?
C44 N2 C18 C19 -174.6(2) . . . . ?
C12 C17 C18 N2 172.4(2) . . . . ?
C12 C17 C18 C19 -7.6(4) . . . . ?
N2 C18 C19 C20 -0.3(2) . . . . ?
C17 C18 C19 C20 179.7(2) . . . . ?
N2 C18 C19 C34 -118.06(19) . . . . ?
C17 C18 C19 C34 61.9(3) . . . . ?
N2 C18 C19 C27 114.93(19) . . . . ?
C17 C18 C19 C27 -65.1(3) . . . . ?
C18 C19 C20 C25 -0.2(2) . . . . ?
C34 C19 C20 C25 119.44(19) . . . . ?
C27 C19 C20 C25 -115.4(2) . . . . ?
C18 C19 C20 C21 177.0(2) . . . . ?
C34 C19 C20 C21 -63.4(3) . . . . ?
C27 C19 C20 C21 61.8(3) . . . . ?
C25 C20 C21 C22 -1.4(3) . . . . ?
C19 C20 C21 C22 -178.3(2) . . . . ?
C20 C21 C22 C23 -1.1(4) . . . . ?
C21 C22 C23 C24 2.3(4) . . . . ?
C22 C23 C24 C25 -0.8(4) . . . . ?
C21 C20 C25 C24 2.9(3) . . . . ?
C19 C20 C25 C24 -179.6(2) . . . . ?
C21 C20 C25 N2 -177.0(2) . . . . ?
C19 C20 C25 N2 0.5(2) . . . . ?
C23 C24 C25 C20 -1.7(4) . . . . ?
C23 C24 C25 N2 178.1(2) . . . . ?
C18 N2 C25 C20 -0.7(2) . . . . ?
C44 N2 C25 C20 174.7(2) . . . . ?
C18 N2 C25 C24 179.4(2) . . . . ?
C44 N2 C25 C24 -5.2(3) . . . . ?
C6 C7 C28 C29 -76.5(3) . . . . ?
C8 C7 C28 C29 35.2(3) . . . . ?
C26 C7 C28 C29 160.8(2) . . . . ?
C6 C7 C28 C33 99.3(2) . . . . ?
C8 C7 C28 C33 -149.01(19) . . . . ?
C26 C7 C28 C33 -23.4(3) . . . . ?
C33 C28 C29 C30 -0.4(4) . . . . ?
C7 C28 C29 C30 175.6(3) . . . . ?
C28 C29 C30 C31 0.2(5) . . . . ?
C29 C30 C31 C32 0.0(5) . . . . ?
C30 C31 C32 C33 -0.1(4) . . . . ?
C31 C32 C33 C28 0.0(4) . . . . ?
C29 C28 C33 C32 0.3(3) . . . . ?
C7 C28 C33 C32 -175.6(2) . . . . ?
C20 C19 C34 C39 84.8(3) . . . . ?
C18 C19 C34 C39 -162.5(2) . . . . ?
C27 C19 C34 C39 -37.8(3) . . . . ?
C20 C19 C34 C35 -93.5(2) . . . . ?
C18 C19 C34 C35 19.2(3) . . . . ?
C27 C19 C34 C35 143.9(2) . . . . ?
C39 C34 C35 C36 -0.5(4) . . . . ?
C19 C34 C35 C36 177.9(2) . . . . ?
C34 C35 C36 C37 0.2(4) . . . . ?
C35 C36 C37 C38 0.0(5) . . . . ?
C36 C37 C38 C39 0.0(5) . . . . ?
C35 C34 C39 C38 0.5(4) . . . . ?
C19 C34 C39 C38 -177.8(3) . . . . ?
C37 C38 C39 C34 -0.3(5) . . . . ?
C8 N1 C40 C41 81(3) . . . . ?
C1 N1 C40 C41 -88(3) . . . . ?
N1 C40 C41 C42 178(2) . . . . ?
C40 C41 C42 C43 -64(2) . . . . ?
C8 N1 C40B C41B 89(5) . . . . ?
C1 N1 C40B C41B -90(4) . . . . ?
N1 C40B C41B C42B -166(4) . . . . ?
C40B C41B C42B C43B 150(3) . . . . ?
C18 N2 C44 C45 82.3(3) . . . . ?
C25 N2 C44 C45 -92.4(3) . . . . ?
N2 C44 C45 C46 178.9(3) . . . . ?
C44 C45 C46 C47 -178.5(4) . . . . ?
